data_9016926
loop_
_publ_author_name
'Abdu, Y. A.'
'Hawthorne, F. C.'

_publ_section_title
;
 Local structure in C2/c clinopyroxenes on the hedenbergite (CaFeSi2O6)-
 ferrosilite (Fe2Si2O6) join: A new interpretation for the Mossbauer spectra
 of Ca-rich C2/c clinopyroxenes and implications for pyroxene exsolution
 Note split-M2-O2-O3 model
 Sample: Hd50Fs50
;
_journal_name_full 'American Mineralogist'
_journal_page_first 1227
_journal_page_last 1234
_journal_volume 98
_journal_year 2013
_chemical_compound_source Synthetic
_chemical_formula_sum 'Ca0.5 Fe1.5 O6 Si2'
_chemical_name_mineral Hedenbergite
_space_group_IT_number 15
_space_group_name_Hall '-C 2yc'
_space_group_name_H-M_alt 'C 1 2/c 1'
_symmetry_space_group_name_H-M 'C 1 2/c 1'
_cell_angle_alpha 90
_cell_angle_beta 106.27
_cell_angle_gamma 90
_cell_length_a 9.793
_cell_length_b 9.078
_cell_length_c 5.238
_cell_formula_units_Z 4
_cell_volume 447.014
_database_code_amcsd 0019861
_exptl_crystal_density_diffrn 3.804
_cod_data_source_file inputs/fixed/downloads/05/05554.cif
_cod_data_source_block 05554
_cod_original_formula_sum 'Fe1.5 Ca.5 Si2 O6'
_cod_database_code 9016926

loop_
_space_group_symop_operation_xyz
x,y,z
1/2+x,1/2+y,z
x,-y,1/2+z
1/2+x,1/2-y,1/2+z
-x,y,1/2-z
1/2-x,1/2+y,1/2-z
-x,-y,-z
1/2-x,1/2-y,-z

loop_
_atom_site_label
_atom_site_fract_x
_atom_site_fract_y
_atom_site_fract_z
_atom_site_occupancy
_atom_site_U_iso_or_equiv
FeM1 0.00000 0.90516 0.25000 1.00000 0.00920
FeM2 0.00000 0.29760 0.25000 0.50000 0.01250
CaM2* 0.00000 0.26300 0.25000 0.50000 0.01250
SiT 0.29328 0.08959 0.24272 1.00000 0.00871
O1 0.12169 0.08959 0.15350 1.00000 0.01030
O2* 0.36060 0.24630 0.32000 0.50000 0.01060
O2** 0.38060 0.23720 0.37300 0.50000 0.01060
O3* 0.35200 0.01360 0.00420 0.50000 0.00820
O3** 0.35110 0.03940 -0.01150 0.50000 0.00820

loop_
_cod_related_entry_id
_cod_related_entry_database
_cod_related_entry_code
_cod_related_entry_description
1 AMCSD 0019861 .
2 AMCSD 0019860 .
3 Wikidata Q422984 hedenbergite
4 Wikidata Q4402339 ferrosilite

_cod_duplicate_entry 9016925
